data_1006076
loop_
_publ_author_name
'Sinclair, D C'
'Aranda, M A G'
'Attfield, P'
'Rodriguez-Carvajal, J'

_publ_section_title
;
Cation distribution and composition of the Tl-2223 superconductor from
combined powder neutron and resonant X-ray diffraction
;
_journal_coden_ASTM PHYCE6
_journal_name_full 'Physica C (Amsterdam) (152,1988-)'
_journal_page_first 307
_journal_page_last 316
_journal_paper_doi 10.1016/0921-4534(94)90728-5
_journal_volume 225
_journal_year 1994
_chemical_formula_structural
;
(Tl1.72 Cu0.276) Ba2 (Ca1.856 Tl0.144) Cu3 O10
;
_chemical_formula_sum 'Ba2 Ca1.856 Cu3.276 O10 Tl1.864'
_chemical_name_systematic
;
Thallium barium calcium copper oxide (2/2/2/3/10)
;
_space_group_IT_number 139
_symmetry_cell_setting tetragonal
_symmetry_Int_Tables_number 139
_symmetry_space_group_name_Hall '-I 4 2'
_symmetry_space_group_name_H-M 'I 4/m m m'
_cell_angle_alpha 90
_cell_angle_beta 90
_cell_angle_gamma 90
_cell_formula_units_Z 2
_cell_length_a 3.85174(4)
_cell_length_b 3.85174(4)
_cell_length_c 35.65889(40)
_cell_volume 529.0
_refine_ls_R_factor_all 0.037
_cod_database_code 1006076

loop_
_symmetry_equiv_pos_as_xyz
x,y,z
-x,-y,z
-x,y,z
x,-y,z
-y,x,z
y,-x,z
y,x,z
-y,-x,z
-x,-y,-z
x,y,-z
x,-y,-z
-x,y,-z
y,-x,-z
-y,x,-z
-y,-x,-z
y,x,-z
1/2+x,1/2+y,1/2+z
1/2-x,1/2-y,1/2+z
1/2-x,1/2+y,1/2+z
1/2+x,1/2-y,1/2+z
1/2-y,1/2+x,1/2+z
1/2+y,1/2-x,1/2+z
1/2+y,1/2+x,1/2+z
1/2-y,1/2-x,1/2+z
1/2-x,1/2-y,1/2-z
1/2+x,1/2+y,1/2-z
1/2+x,1/2-y,1/2-z
1/2-x,1/2+y,1/2-z
1/2+y,1/2-x,1/2-z
1/2-y,1/2+x,1/2-z
1/2-y,1/2-x,1/2-z
1/2+y,1/2+x,1/2-z

loop_
_atom_site_label
_atom_site_type_symbol
_atom_site_symmetry_multiplicity
_atom_site_Wyckoff_symbol
_atom_site_fract_x
_atom_site_fract_y
_atom_site_fract_z
_atom_site_occupancy
_atom_site_attached_hydrogens
_atom_site_calc_flag
Tl1 Tl3+ 16 m 0.5276(6) 0.5276(6) 0.22079(4) 0.215(1) 0 d
Cu1 Cu2+ 4 e 0.5 0.5 0.2145(8) 0.138 0 d
Ba1 Ba2+ 4 e 0. 0. 0.14530(2) 1. 0 d
Ca1 Ca2+ 4 e 0. 0. 0.04677(6) 0.928(1) 0 d
Tl2 Tl3+ 4 e 0. 0. 0.04677(5) 0.072(1) 0 d
Cu2 Cu2+ 2 b 0.5 0.5 0. 1. 0 d
Cu3 Cu2+ 4 e 0.5 0.5 0.08879(5) 1. 0 d
O1 O2- 4 c 0.5 0. 0. 1. 0 d
O2 O2- 8 g 0.5 0. 0.0885(1) 1. 0 d
O3 O2- 4 e 0.5 0.5 0.1640(1) 1. 0 d
O4 O2- 16 m 0.0819(15) 0.0819(15) 0.2244(2) 0.25 0 d

loop_
_atom_type_symbol
_atom_type_oxidation_number
Tl3+ 3.000
Cu2+ 2.044
Ba2+ 2.000
Ca2+ 2.000
O2- -2.000
